data_2232240
loop_
_publ_author_name
'Briand, Glen G.'
'Decken, Andreas'
'Knackstedt, Dane A.'
'Martin, Caleb D.'

_publ_section_title
;
 Bis(\m-diethylphosphido-\k^2^<i>P</i>:<i>P</i>)bis[bis(2,4,6-trimethylphenyl)indium(III)]
;
_journal_coeditor_code FJ2456
_journal_issue 11
_journal_name_full 'Acta Crystallographica Section E'
_journal_page_first m1578
_journal_paper_doi 10.1107/S1600536811042668
_journal_volume 67
_journal_year 2011
_chemical_formula_iupac '[In2 (C9 H11)4 (C4 H10 P)2]'
_chemical_formula_moiety 'C44 H64 In2 P2'
_chemical_formula_sum 'C44 H64 In2 P2'
_chemical_formula_weight 884.53
_chemical_name_systematic
;
Bis(\m-diethylphosphido-\k^2^<i>P</i>:<i>P</i>)bis[bis(2,4,6-
trimethylphenyl)indium(III)]
;
_space_group_IT_number 15
_symmetry_cell_setting monoclinic
_symmetry_space_group_name_Hall '-C 2yc'
_symmetry_space_group_name_H-M 'C 1 2/c 1'
_atom_sites_solution_hydrogens geom
_atom_sites_solution_primary direct
_atom_sites_solution_secondary difmap
_audit_creation_method SHELXL97
_cell_angle_alpha 90.00
_cell_angle_beta 120.618(4)
_cell_angle_gamma 90.00
_cell_formula_units_Z 4
_cell_length_a 22.323(4)
_cell_length_b 15.494(4)
_cell_length_c 14.331(3)
_cell_measurement_reflns_used 6933
_cell_measurement_temperature 198.0(10)
_cell_measurement_theta_max 28.1275
_cell_measurement_theta_min 2.7125
_cell_volume 4265.6(16)
_computing_cell_refinement 'SMART (Bruker, 1999)'
_computing_data_collection 'SMART (Bruker, 1999)'
_computing_data_reduction 'SAINT (Bruker, 2006)'
_computing_molecular_graphics 'DIAMOND (Brandenburg, 2011)'
_computing_publication_material 'SHELXTL (Sheldrick, 2008<i>b</i>)'
_computing_structure_refinement 'SHELXL97 (Sheldrick, 2008<i>b</i>)'
_computing_structure_solution 'SHELXS97 (Sheldrick, 2008<i>b</i>)'
_diffrn_ambient_temperature 198.0(10)
_diffrn_measured_fraction_theta_full 1.000
_diffrn_measured_fraction_theta_max 0.971
_diffrn_measurement_device_type 'Bruker SMART1000/P4'
_diffrn_measurement_method '\f and \w scans'
_diffrn_radiation_monochromator graphite
_diffrn_radiation_type MoK\a
_diffrn_radiation_wavelength 0.71073
_diffrn_reflns_av_R_equivalents 0.0377
_diffrn_reflns_av_sigmaI/netI 0.0434
_diffrn_reflns_limit_h_max 27
_diffrn_reflns_limit_h_min -28
_diffrn_reflns_limit_k_max 19
_diffrn_reflns_limit_k_min -19
_diffrn_reflns_limit_l_max 18
_diffrn_reflns_limit_l_min -18
_diffrn_reflns_number 14538
_diffrn_reflns_theta_full 25.00
_diffrn_reflns_theta_max 27.50
_diffrn_reflns_theta_min 1.69
_diffrn_standards_decay_% 0
_diffrn_standards_interval_count 0
_diffrn_standards_interval_time 0
_diffrn_standards_number 0
_exptl_absorpt_coefficient_mu 1.184
_exptl_absorpt_correction_T_max 0.9883
_exptl_absorpt_correction_T_min 0.7765
_exptl_absorpt_correction_type multi-scan
_exptl_absorpt_process_details '(SADABS; Sheldrick, 2008<i>a</i>)'
_exptl_crystal_colour colourless
_exptl_crystal_density_diffrn 1.377
_exptl_crystal_density_method 'not measured'
_exptl_crystal_description plate
_exptl_crystal_F_000 1824
_exptl_crystal_size_max 0.23
_exptl_crystal_size_mid 0.20
_exptl_crystal_size_min 0.01
_refine_diff_density_max 0.646
_refine_diff_density_min -0.339
_refine_ls_extinction_method none
_refine_ls_goodness_of_fit_ref 1.094
_refine_ls_hydrogen_treatment constr
_refine_ls_matrix_type full
_refine_ls_number_parameters 225
_refine_ls_number_reflns 4771
_refine_ls_number_restraints 0
_refine_ls_restrained_S_all 1.094
_refine_ls_R_factor_all 0.0586
_refine_ls_R_factor_gt 0.0309
_refine_ls_shift/su_max 0.001
_refine_ls_shift/su_mean 0.000
_refine_ls_structure_factor_coef Fsqd
_refine_ls_weighting_details 'calc w = 1/[\s^2^(Fo^2^)+(0.0318P)^2^+1.4614P] where P=(Fo^2^+2Fc^2^)/3'
_refine_ls_weighting_scheme calc
_refine_ls_wR_factor_gt 0.0649
_refine_ls_wR_factor_ref 0.0778
_reflns_number_gt 3470
_reflns_number_total 4771
_reflns_threshold_expression I>2\s(I)
_cod_data_source_file fj2456.cif
_cod_data_source_block I
_cod_original_cell_volume 4265.6(17)
_cod_original_sg_symbol_H-M 'C 2/c'
_cod_database_code 2232240
_cod_database_fobs_code 2232240

loop_
_symmetry_equiv_pos_as_xyz
'x, y, z'
'-x, y, -z+1/2'
'x+1/2, y+1/2, z'
'-x+1/2, y+1/2, -z+1/2'
'-x, -y, -z'
'x, -y, z-1/2'
'-x+1/2, -y+1/2, -z'
'x+1/2, -y+1/2, z-1/2'

loop_
_atom_site_type_symbol
_atom_site_label
_atom_site_fract_x
_atom_site_fract_y
_atom_site_fract_z
_atom_site_U_iso_or_equiv
_atom_site_adp_type
_atom_site_calc_flag
_atom_site_refinement_flags
_atom_site_occupancy
_atom_site_symmetry_multiplicity
In In1 0.231901(11) 0.163644(15) 0.585903(16) 0.03479(8) Uani d . 1 1
P P1 0.21902(4) 0.33051(6) 0.54684(6) 0.03532(19) Uani d . 1 1
C C1 0.14507(16) 0.0724(2) 0.5087(2) 0.0355(7) Uani d . 1 1
C C2 0.07490(17) 0.0952(2) 0.4400(2) 0.0430(8) Uani d . 1 1
C C3 0.02405(18) 0.0319(3) 0.3942(3) 0.0504(9) Uani d . 1 1
H H3 -0.0230 0.0488 0.3476 0.061 Uiso calc R 1 1
C C4 0.03963(19) -0.0550(3) 0.4142(3) 0.0512(10) Uani d . 1 1
C C5 0.10908(19) -0.0781(2) 0.4811(3) 0.0466(9) Uani d . 1 1
H H5 0.1210 -0.1375 0.4954 0.056 Uiso calc R 1 1
C C6 0.16177(17) -0.0161(2) 0.5276(2) 0.0381(8) Uani d . 1 1
C C7 0.0530(2) 0.1886(3) 0.4137(3) 0.0607(11) Uani d . 1 1
H H7A 0.0020 0.1922 0.3735 0.091 Uiso calc R 1 1
H H7B 0.0710 0.2124 0.3695 0.091 Uiso calc R 1 1
H H7C 0.0716 0.2216 0.4812 0.091 Uiso calc R 1 1
C C8 -0.0172(2) -0.1223(3) 0.3645(4) 0.0719(13) Uani d . 1 1
H H8A -0.0539 -0.1079 0.3803 0.108 Uiso calc R 1 1
H H8B 0.0023 -0.1790 0.3951 0.108 Uiso calc R 1 1
H H8C -0.0369 -0.1236 0.2858 0.108 Uiso calc R 1 1
C C9 0.23652(17) -0.0451(2) 0.5954(3) 0.0464(8) Uani d . 1 1
H H9A 0.2378 -0.1068 0.6114 0.070 Uiso calc R 1 1
H H9B 0.2595 -0.0124 0.6634 0.070 Uiso calc R 1 1
H H9C 0.2607 -0.0350 0.5553 0.070 Uiso calc R 1 1
C C10 0.30035(17) 0.1564(2) 0.7643(2) 0.0394(8) Uani d . 1 1
C C11 0.37154(17) 0.1357(2) 0.8185(2) 0.0427(8) Uani d . 1 1
C C12 0.41094(19) 0.1333(2) 0.9321(3) 0.0512(9) Uani d . 1 1
H H12 0.4590 0.1193 0.9670 0.061 Uiso calc R 1 1
C C13 0.3812(2) 0.1508(2) 0.9945(3) 0.0541(10) Uani d . 1 1
C C14 0.3113(2) 0.1726(2) 0.9417(3) 0.0520(10) Uani d . 1 1
H H14 0.2903 0.1858 0.9834 0.062 Uiso calc R 1 1
C C15 0.27101(18) 0.1755(2) 0.8287(3) 0.0437(8) Uani d . 1 1
C C16 0.40779(19) 0.1146(3) 0.7567(3) 0.0576(10) Uani d . 1 1
H H16A 0.3855 0.0644 0.7102 0.086 Uiso calc R 1 1
H H16B 0.4569 0.1016 0.8080 0.086 Uiso calc R 1 1
H H16C 0.4046 0.1642 0.7119 0.086 Uiso calc R 1 1
C C17 0.4242(2) 0.1459(3) 1.1178(3) 0.0770(14) Uani d . 1 1
H H17A 0.4729 0.1341 1.1407 0.115 Uiso calc R 1 1
H H17B 0.4062 0.0994 1.1433 0.115 Uiso calc R 1 1
H H17C 0.4210 0.2009 1.1488 0.115 Uiso calc R 1 1
C C18 0.19456(18) 0.1971(3) 0.7786(3) 0.0541(10) Uani d . 1 1
H H18A 0.1883 0.2598 0.7698 0.081 Uiso calc R 1 1
H H18B 0.1779 0.1764 0.8260 0.081 Uiso calc R 1 1
H H18C 0.1680 0.1692 0.7076 0.081 Uiso calc R 1 1
C C19 0.29184(17) 0.3701(2) 0.6794(2) 0.0414(8) Uani d . 1 1
H H19A 0.2829 0.3512 0.7371 0.050 Uiso calc R 1 1
H H19B 0.3352 0.3416 0.6930 0.050 Uiso calc R 1 1
C C20 0.30422(19) 0.4667(2) 0.6901(3) 0.0496(9) Uani d . 1 1
H H20A 0.3211 0.4852 0.6421 0.074 Uiso calc R 1 1
H H20B 0.3390 0.4808 0.7653 0.074 Uiso calc R 1 1
H H20C 0.2605 0.4965 0.6698 0.074 Uiso calc R 1 1
C C21 0.14350(17) 0.3982(2) 0.5211(3) 0.0441(8) Uani d . 1 1
H H21A 0.1544 0.4590 0.5144 0.053 Uiso calc R 1 1
H H21B 0.1031 0.3809 0.4505 0.053 Uiso calc R 1 1
C C22 0.12205(18) 0.3937(3) 0.6068(3) 0.0527(9) Uani d . 1 1
H H22A 0.1039 0.3360 0.6063 0.079 Uiso calc R 1 1
H H22B 0.0859 0.4369 0.5905 0.079 Uiso calc R 1 1
H H22C 0.1626 0.4053 0.6785 0.079 Uiso calc R 1 1

loop_
_atom_site_aniso_label
_atom_site_aniso_U_11
_atom_site_aniso_U_22
_atom_site_aniso_U_33
_atom_site_aniso_U_12
_atom_site_aniso_U_13
_atom_site_aniso_U_23
In1 0.02880(13) 0.04999(15) 0.01987(11) -0.01078(11) 0.00826(9) 0.00045(10)
P1 0.0310(4) 0.0489(5) 0.0237(4) -0.0081(4) 0.0122(3) -0.0014(4)
C1 0.0328(17) 0.053(2) 0.0194(14) -0.0126(15) 0.0121(13) -0.0020(14)
C2 0.0355(19) 0.059(2) 0.0300(17) -0.0130(17) 0.0137(15) -0.0048(16)
C3 0.0330(19) 0.070(3) 0.043(2) -0.0120(18) 0.0159(16) -0.0112(18)
C4 0.042(2) 0.071(3) 0.046(2) -0.026(2) 0.0267(18) -0.0234(19)
C5 0.057(2) 0.050(2) 0.045(2) -0.0126(18) 0.0349(19) -0.0124(16)
C6 0.0377(18) 0.054(2) 0.0261(15) -0.0101(16) 0.0188(14) -0.0049(14)
C7 0.038(2) 0.068(3) 0.052(2) -0.0092(19) 0.0052(18) 0.0079(19)
C8 0.061(3) 0.085(3) 0.077(3) -0.038(2) 0.040(2) -0.035(3)
C9 0.045(2) 0.053(2) 0.0365(19) -0.0034(18) 0.0176(17) 0.0005(16)
C10 0.0374(18) 0.050(2) 0.0220(15) -0.0155(16) 0.0089(13) 0.0015(14)
C11 0.0372(19) 0.057(2) 0.0255(16) -0.0129(16) 0.0098(14) 0.0013(14)
C12 0.038(2) 0.068(2) 0.0303(18) -0.0126(18) 0.0045(15) 0.0032(16)
C13 0.056(2) 0.069(3) 0.0236(17) -0.021(2) 0.0109(16) 0.0005(16)
C14 0.053(2) 0.072(3) 0.0273(17) -0.018(2) 0.0175(16) -0.0053(17)
C15 0.0394(19) 0.058(2) 0.0277(16) -0.0146(17) 0.0128(14) 0.0006(15)
C16 0.040(2) 0.091(3) 0.0348(19) -0.004(2) 0.0141(17) 0.002(2)
C17 0.072(3) 0.112(4) 0.0230(18) -0.021(3) 0.0070(18) 0.002(2)
C18 0.044(2) 0.080(3) 0.039(2) -0.007(2) 0.0216(18) 0.0019(18)
C19 0.0381(19) 0.058(2) 0.0238(16) -0.0072(16) 0.0126(14) -0.0021(14)
C20 0.055(2) 0.060(2) 0.0350(19) -0.0194(19) 0.0234(17) -0.0112(16)
C21 0.0364(19) 0.057(2) 0.0365(18) -0.0003(17) 0.0165(15) 0.0003(16)
C22 0.041(2) 0.078(3) 0.0373(19) -0.004(2) 0.0193(17) -0.0078(18)

loop_
_atom_type_symbol
_atom_type_description
_atom_type_scat_dispersion_real
_atom_type_scat_dispersion_imag
_atom_type_scat_source
C C 0.0033 0.0016 'International Tables Vol C Tables 4.2.6.8 and 6.1.1.4'
H H 0.0000 0.0000 'International Tables Vol C Tables 4.2.6.8 and 6.1.1.4'
P P 0.1023 0.0942 'International Tables Vol C Tables 4.2.6.8 and 6.1.1.4'
In In -0.7276 1.3100 'International Tables Vol C Tables 4.2.6.8 and 6.1.1.4'

loop_
_geom_angle_atom_site_label_1
_geom_angle_atom_site_label_2
_geom_angle_atom_site_label_3
_geom_angle_site_symmetry_3
_geom_angle
C1 In1 C10 . 117.60(11)
C1 In1 P1 . 123.68(9)
C10 In1 P1 . 103.40(9)
C1 In1 P1 7_556 104.11(7)
C10 In1 P1 7_556 122.61(9)
P1 In1 P1 7_556 81.56(3)
C21 P1 C19 . 104.40(16)
C21 P1 In1 . 125.97(11)
C19 P1 In1 . 99.36(11)
C21 P1 In1 7_556 120.44(11)
C19 P1 In1 7_556 104.85(10)
In1 P1 In1 7_556 98.44(3)
C2 C1 C6 . 118.1(3)
C2 C1 In1 . 125.1(2)
C6 C1 In1 . 116.8(2)
C3 C2 C1 . 120.3(3)
C3 C2 C7 . 118.4(3)
C1 C2 C7 . 121.3(3)
C4 C3 C2 . 122.1(3)
C4 C3 H3 . 119.0
C2 C3 H3 . 119.0
C3 C4 C5 . 117.9(3)
C3 C4 C8 . 120.8(4)
C5 C4 C8 . 121.3(4)
C4 C5 C6 . 121.5(3)
C4 C5 H5 . 119.3
C6 C5 H5 . 119.3
C5 C6 C1 . 120.1(3)
C5 C6 C9 . 119.1(3)
C1 C6 C9 . 120.8(3)
C2 C7 H7A . 109.5
C2 C7 H7B . 109.5
H7A C7 H7B . 109.5
C2 C7 H7C . 109.5
H7A C7 H7C . 109.5
H7B C7 H7C . 109.5
C4 C8 H8A . 109.5
C4 C8 H8B . 109.5
H8A C8 H8B . 109.5
C4 C8 H8C . 109.5
H8A C8 H8C . 109.5
H8B C8 H8C . 109.5
C6 C9 H9A . 109.5
C6 C9 H9B . 109.5
H9A C9 H9B . 109.5
C6 C9 H9C . 109.5
H9A C9 H9C . 109.5
H9B C9 H9C . 109.5
C11 C10 C15 . 117.3(3)
C11 C10 In1 . 124.8(2)
C15 C10 In1 . 117.9(2)
C12 C11 C10 . 120.8(3)
C12 C11 C16 . 118.0(3)
C10 C11 C16 . 121.2(3)
C13 C12 C11 . 121.4(3)
C13 C12 H12 . 119.3
C11 C12 H12 . 119.3
C12 C13 C14 . 118.2(3)
C12 C13 C17 . 120.9(4)
C14 C13 C17 . 120.9(4)
C13 C14 C15 . 121.4(3)
C13 C14 H14 . 119.3
C15 C14 H14 . 119.3
C14 C15 C10 . 120.9(3)
C14 C15 C18 . 117.5(3)
C10 C15 C18 . 121.6(3)
C11 C16 H16A . 109.5
C11 C16 H16B . 109.5
H16A C16 H16B . 109.5
C11 C16 H16C . 109.5
H16A C16 H16C . 109.5
H16B C16 H16C . 109.5
C13 C17 H17A . 109.5
C13 C17 H17B . 109.5
H17A C17 H17B . 109.5
C13 C17 H17C . 109.5
H17A C17 H17C . 109.5
H17B C17 H17C . 109.5
C15 C18 H18A . 109.5
C15 C18 H18B . 109.5
H18A C18 H18B . 109.5
C15 C18 H18C . 109.5
H18A C18 H18C . 109.5
H18B C18 H18C . 109.5
C20 C19 P1 . 116.6(2)
C20 C19 H19A . 108.1
P1 C19 H19A . 108.1
C20 C19 H19B . 108.1
P1 C19 H19B . 108.1
H19A C19 H19B . 107.3
C19 C20 H20A . 109.5
C19 C20 H20B . 109.5
H20A C20 H20B . 109.5
C19 C20 H20C . 109.5
H20A C20 H20C . 109.5
H20B C20 H20C . 109.5
C22 C21 P1 . 116.1(2)
C22 C21 H21A . 108.3
P1 C21 H21A . 108.3
C22 C21 H21B . 108.3
P1 C21 H21B . 108.3
H21A C21 H21B . 107.4
C21 C22 H22A . 109.5
C21 C22 H22B . 109.5
H22A C22 H22B . 109.5
C21 C22 H22C . 109.5
H22A C22 H22C . 109.5
H22B C22 H22C . 109.5

loop_
_geom_bond_atom_site_label_1
_geom_bond_atom_site_label_2
_geom_bond_site_symmetry_2
_geom_bond_distance
In1 C1 . 2.190(3)
In1 C10 . 2.215(3)
In1 P1 . 2.6300(12)
In1 P1 7_556 2.6364(9)
P1 C21 . 1.856(3)
P1 C19 . 1.866(3)
P1 In1 7_556 2.6364(9)
C1 C2 . 1.406(4)
C1 C6 . 1.409(5)
C2 C3 . 1.386(5)
C2 C7 . 1.512(5)
C3 C4 . 1.384(5)
C3 H3 . 0.9500
C4 C5 . 1.392(5)
C4 C8 . 1.511(5)
C5 C6 . 1.398(4)
C5 H5 . 0.9500
C6 C9 . 1.510(4)
C7 H7A . 0.9800
C7 H7B . 0.9800
C7 H7C . 0.9800
C8 H8A . 0.9800
C8 H8B . 0.9800
C8 H8C . 0.9800
C9 H9A . 0.9800
C9 H9B . 0.9800
C9 H9C . 0.9800
C10 C11 . 1.405(5)
C10 C15 . 1.408(5)
C11 C12 . 1.402(4)
C11 C16 . 1.509(5)
C12 C13 . 1.385(5)
C12 H12 . 0.9500
C13 C14 . 1.386(5)
C13 C17 . 1.524(5)
C14 C15 . 1.397(4)
C14 H14 . 0.9500
C15 C18 . 1.514(5)
C16 H16A . 0.9800
C16 H16B . 0.9800
C16 H16C . 0.9800
C17 H17A . 0.9800
C17 H17B . 0.9800
C17 H17C . 0.9800
C18 H18A . 0.9800
C18 H18B . 0.9800
C18 H18C . 0.9800
C19 C20 . 1.515(5)
C19 H19A . 0.9900
C19 H19B . 0.9900
C20 H20A . 0.9800
C20 H20B . 0.9800
C20 H20C . 0.9800
C21 C22 . 1.530(4)
C21 H21A . 0.9900
C21 H21B . 0.9900
C22 H22A . 0.9800
C22 H22B . 0.9800
C22 H22C . 0.9800
